data_4349943
loop_
_publ_author_name
'Zhu, Zhong-Hong'
'Ma, Xiong-Feng'
'Wang, Hai-Ling'
'Zou, Hua-Hong'
'Mo, Kai-Qiang'
'Zhang, Yi-Quan'
'Yang, Qi-Zhen'
'Li, Bo'
'Liang, Fu-Pei'

_publ_section_title
;
 A triangular Dy3 single-molecule toroic with high inversion energy
 barrier: magnetic properties and multiple-step assembly mechanism
;
_journal_issue 12
_journal_name_full 'Inorganic Chemistry Frontiers'
_journal_page_first 3155
_journal_paper_doi 10.1039/C8QI01069B
_journal_volume 5
_journal_year 2018
_chemical_formula_moiety 'C45 H45 Dy3 N14 O17, C O'
_chemical_formula_sum 'C46 H45 Dy3 N14 O18'
_chemical_formula_weight 1569.46
_space_group_crystal_system triclinic
_space_group_IT_number 2
_space_group_name_Hall '-P 1'
_space_group_name_H-M_alt 'P -1'
_atom_sites_solution_hydrogens geom
_atom_sites_solution_primary iterative
_atom_sites_solution_secondary difmap
_audit_creation_date 2018-09-10
_audit_creation_method
;
Olex2 1.2
(compiled 2018.05.29 svn.r3508 for OlexSys, GUI svn.r5506)
;
_audit_update_record
;
2018-09-16 deposited with the CCDC.
2018-11-05 downloaded from the CCDC.
;
_cell_angle_alpha 101.791(4)
_cell_angle_beta 101.667(5)
_cell_angle_gamma 111.029(5)
_cell_formula_units_Z 2
_cell_length_a 12.6762(9)
_cell_length_b 13.0303(4)
_cell_length_c 19.2205(10)
_cell_measurement_reflns_used 5184
_cell_measurement_temperature 293(2)
_cell_measurement_theta_max 27.4230
_cell_measurement_theta_min 3.5380
_cell_volume 2765.7(3)
_computing_cell_refinement 'CrysAlisPro 1.171.38.43 (Rigaku OD, 2015)'
_computing_data_collection 'CrysAlisPro 1.171.38.43 (Rigaku OD, 2015)'
_computing_data_reduction 'CrysAlisPro 1.171.38.43 (Rigaku OD, 2015)'
_computing_molecular_graphics 'Olex2 (Dolomanov et al., 2009)'
_computing_publication_material 'Olex2 (Dolomanov et al., 2009)'
_computing_structure_refinement 'XL (Sheldrick, 2008)'
_computing_structure_solution 'olex2.solve (Bourhis et al., 2015)'
_diffrn_ambient_temperature 293(2)
_diffrn_detector 'CCD plate'
_diffrn_detector_area_resol_mean 15.9784
_diffrn_detector_type Eos
_diffrn_measured_fraction_theta_full 0.998
_diffrn_measured_fraction_theta_max 0.998
_diffrn_measurement_details
;
List of Runs (angles in degrees, time in seconds):

  # Type    Start    End  Width  t~exp~   \w     \q     \k     \f   Frames
#--------------------------------------------------------------------------
  1  \w    -82.00  -7.00   1.00   26.00    --  -19.88 -57.00-180.00   75
  2  \w    -44.00   7.00   1.00   26.00    --  -19.88 -77.00  90.00   51
  3  \w    -69.00 -30.00   1.00   26.00    --  -19.88 112.00 -79.00   39
  4  \w    -96.00 -69.00   1.00   26.00    --  -19.88-178.00 -60.00   27
  5  \w    -34.00  43.00   1.00   26.00    --  -19.88  57.00  60.00   77
  6  \w    -22.00   5.00   1.00   26.00    --  -19.88 -77.00 150.00   27
  7  \w    -93.00  24.00   1.00   26.00    --  -19.88 -19.00-120.00  117
;
_diffrn_measurement_device 'four-circle diffractometer'
_diffrn_measurement_device_type 'SuperNova, Single source at offset, Eos'
_diffrn_measurement_method '\w scans'
_diffrn_orient_matrix_type 'CrysAlisPro convention (1999,Acta A55,543-557)'
_diffrn_orient_matrix_UB_11 0.0361610000
_diffrn_orient_matrix_UB_12 -0.0081819000
_diffrn_orient_matrix_UB_13 -0.0223996000
_diffrn_orient_matrix_UB_21 -0.0508450000
_diffrn_orient_matrix_UB_22 -0.0293240000
_diffrn_orient_matrix_UB_23 -0.0317730000
_diffrn_orient_matrix_UB_31 0.0077392000
_diffrn_orient_matrix_UB_32 0.0530807000
_diffrn_orient_matrix_UB_33 -0.0072042000
_diffrn_radiation_monochromator mirror
_diffrn_radiation_probe x-ray
_diffrn_radiation_type MoK\a
_diffrn_radiation_wavelength 0.71073
_diffrn_reflns_av_R_equivalents 0.0366
_diffrn_reflns_av_unetI/netI 0.0697
_diffrn_reflns_limit_h_max 15
_diffrn_reflns_limit_h_min -15
_diffrn_reflns_limit_k_max 15
_diffrn_reflns_limit_k_min -16
_diffrn_reflns_limit_l_max 21
_diffrn_reflns_limit_l_min -23
_diffrn_reflns_number 21194
_diffrn_reflns_theta_full 26.00
_diffrn_reflns_theta_max 26.00
_diffrn_reflns_theta_min 3.29
_diffrn_source 'micro-focus sealed X-ray tube'
_diffrn_source_type 'SuperNova (Mo) X-ray Source'
_exptl_absorpt_coefficient_mu 4.094
_exptl_absorpt_correction_T_max 1.00000
_exptl_absorpt_correction_T_min 0.63582
_exptl_absorpt_correction_type multi-scan
_exptl_absorpt_process_details
;
CrysAlisPro 1.171.38.43 (Rigaku Oxford Diffraction, 2015)
Empirical absorption correction using spherical harmonics,
 implemented in SCALE3 ABSPACK scaling algorithm.
;
_exptl_crystal_density_diffrn 1.885
_exptl_crystal_density_method 'not measured'
_exptl_crystal_F_000 1522
_refine_diff_density_max 1.082
_refine_diff_density_min -1.153
_refine_diff_density_rms 0.173
_refine_ls_extinction_method none
_refine_ls_goodness_of_fit_ref 1.050
_refine_ls_hydrogen_treatment constr
_refine_ls_matrix_type full
_refine_ls_number_parameters 725
_refine_ls_number_reflns 10837
_refine_ls_number_restraints 505
_refine_ls_restrained_S_all 1.049
_refine_ls_R_factor_all 0.0784
_refine_ls_R_factor_gt 0.0504
_refine_ls_shift/su_max 0.001
_refine_ls_shift/su_mean 0.000
_refine_ls_structure_factor_coef Fsqd
_refine_ls_weighting_details 'calc w=1/[\s^2^(Fo^2^)+(0.0615P)^2^+10.3178P] where P=(Fo^2^+2Fc^2^)/3'
_refine_ls_weighting_scheme calc
_refine_ls_wR_factor_gt 0.1274
_refine_ls_wR_factor_ref 0.1426
_reflns_number_gt 7844
_reflns_number_total 10837
_reflns_threshold_expression >2sigma(I)
_cod_data_source_file c8qi01069b2.cif
_cod_data_source_block 1
_cod_original_cell_volume 2765.7(2)
_cod_database_code 4349943
_reflns_odcompleteness_completeness 99.79
_reflns_odcompleteness_iscentric 1
_reflns_odcompleteness_theta 26.32
_olex2_refinement_description
;
1. Fixed Uiso
 At 1.2 times of:
  All C(H) groups, All C(H,H) groups
 At 1.5 times of:
  All C(H,H,H) groups
2. Rigid bond restraints
 O9, N12
 with sigma for 1-2 distances of 0.001 and sigma for 1-3 distances of 0.002
3. Uiso/Uaniso restraints and constraints
O1 \\sim O2 \\sim O3 \\sim O4 \\sim O5 \\sim O8 \\sim O15 \\sim O13 \\sim O16
\\sim O12 \\sim O6 \\sim O7 \\sim O17 \\sim O14 \\sim O10 \\sim O9 \\sim O11
\\sim O18: within 6.1A with sigma of 0.01 and sigma for terminal atoms of 0.02
Uanis(C6) \\sim Ueq: with sigma of 0.01 and sigma for terminal atoms of 0.02
4.a Secondary CH2 refined with riding coordinates:
 C(HA,HB), C6(H6A,H6B), C6BA(H6BA,H6BB), C9BA(H9BA,H9BB), C0EA(H0EA,H0EB)
4.b Aromatic/amide H refined with riding coordinates:
 C3CA(H3CA), C6CA(H6CA), C9CA(H9CA), C1DA(H1DA), C2DA(H2DA), C3DA(H3DA),
 C6DA(H6DA), C7DA(H7DA), C8DA(H8DA), C9DA(H9DA), C1EA(H1EA), C2EA(H2EA),
 C3EA(H3EA), C4EA(H4EA), C5EA(H5EA), C6EA(H6EA), C8EA(H8EA), C9EA(H9EA),
 C0FA(H0FA), C7FA(H7FA)
4.c Idealised Me refined as rotating group:
 C2CA(H2CA,H2CB,H2CC), C5CA(H5CA,H5CB,H5CC), C7CA(H7CA,H7CB,H7CC), C7EA(H7EA,
 H7EB,H7EC), C1FA(H1FA,H1FB,H1FC)
;
_olex2_submission_special_instructions 'No special instructions were received'
_oxdiff_exptl_absorpt_empirical_details
;
Empirical correction (ABSPACK) includes:
- Absorption correction using spherical harmonics
- Frame scaling
;
_oxdiff_exptl_absorpt_empirical_full_max 1.362
_oxdiff_exptl_absorpt_empirical_full_min 0.756

loop_
_space_group_symop_id
_space_group_symop_operation_xyz
1 'x, y, z'
2 '-x, -y, -z'

loop_
_atom_site_label
_atom_site_type_symbol
_atom_site_fract_x
_atom_site_fract_y
_atom_site_fract_z
_atom_site_U_iso_or_equiv
_atom_site_adp_type
_atom_site_occupancy
_atom_site_calc_flag
_atom_site_refinement_flags_posn
_atom_site_refinement_flags_adp
Dy3 Dy 0.96464(4) 0.93839(4) 0.22643(2) 0.03377(13) Uani 1 d . .
Dy1 Dy 0.89871(4) 0.72534(4) 0.32577(2) 0.03217(13) Uani 1 d . .
Dy2 Dy 1.13794(4) 0.77517(4) 0.24450(2) 0.03509(13) Uani 1 d . .
C C 1.2002(7) 0.9766(7) 0.1576(5) 0.0263(18) Uani 1 d . .
HA H 1.2379 1.0556 0.1900 0.032 Uiso 1 calc R .
HB H 1.1618 0.9759 0.1083 0.032 Uiso 1 calc R .
N3 N 1.2946(7) 0.8439(6) 0.1800(4) 0.0343(17) Uani 1 d . .
O1 O 1.0404(5) 0.6604(5) 0.3081(3) 0.0310(11) Uani 1 d . U
O2 O 1.1153(5) 0.9069(5) 0.1858(3) 0.0309(11) Uani 1 d . U
O3 O 1.0737(5) 0.8916(5) 0.3246(3) 0.0265(10) Uani 1 d . U
O4 O 0.9307(5) 0.7395(5) 0.2033(3) 0.0276(10) Uani 1 d . U
O5 O 0.8380(5) 0.8594(5) 0.2903(3) 0.0326(11) Uani 1 d . U
C6 C 0.7593(8) 0.9017(6) 0.3150(4) 0.0227(17) Uani 1 d . U
H6A H 0.7830 0.9270 0.3690 0.027 Uiso 1 calc R .
H6B H 0.6796 0.8409 0.2969 0.027 Uiso 1 calc R .
N5 N 1.1360(6) 1.1084(5) 0.3106(4) 0.0246(15) Uani 1 d . .
O8 O 1.0407(6) 0.7952(6) 0.4553(4) 0.0408(12) Uani 1 d . U
N2 N 0.9547(6) 0.4295(6) 0.3945(4) 0.0266(15) Uani 1 d . .
N1 N 0.8737(6) 0.5477(6) 0.3668(4) 0.0279(16) Uani 1 d . .
N9 N 0.8336(6) 1.0429(6) 0.2475(4) 0.0292(16) Uani 1 d . .
O15 O 0.9862(6) 1.0504(5) 0.1359(3) 0.0380(13) Uani 1 d . U
N8 N 0.8514(8) 0.4691(6) 0.0600(4) 0.0388(19) Uani 1 d . .
N10 N 0.6908(6) 1.0536(6) 0.2973(4) 0.0289(16) Uani 1 d . .
O13 O 1.2762(6) 0.6887(6) 0.2841(4) 0.0403(13) Uani 1 d . U
O16 O 0.8505(6) 0.8789(5) 0.0954(3) 0.0371(13) Uani 1 d . U
N4 N 1.3764(7) 0.9686(8) 0.1221(4) 0.047(2) Uani 1 d . .
C18 C 1.3891(8) 0.8247(8) 0.1622(4) 0.034(2) Uani 1 d . .
N11 N 0.9822(7) 0.8345(6) 0.4887(4) 0.0354(18) Uani 1 d . .
N6 N 1.2732(6) 1.1938(6) 0.4226(4) 0.0313(16) Uani 1 d . .
C1AA C 0.7619(8) 1.0003(7) 0.2862(4) 0.0266(18) Uani 1 d . .
O12 O 1.3173(6) 0.8590(6) 0.3514(4) 0.0479(14) Uani 1 d . U
C3AA C 0.9614(8) 0.5168(7) 0.3644(5) 0.031(2) Uani 1 d . .
C4AA C 1.1870(8) 1.0966(7) 0.3748(4) 0.0259(18) Uani 1 d . .
N7 N 1.0273(7) 0.5952(6) 0.1406(4) 0.0297(16) Uani 1 d . .
O6 O 0.8901(7) 0.8302(6) 0.4473(4) 0.0499(14) Uani 1 d . U
C8AA C 1.2889(8) 0.9298(8) 0.1539(5) 0.036(2) Uani 1 d . .
C9AA C 0.9161(9) 0.5756(7) 0.1121(5) 0.032(2) Uani 1 d . .
O7 O 1.0117(7) 0.8736(6) 0.5566(4) 0.0558(18) Uani 1 d . U
C1BA C 1.0390(9) 0.4972(8) 0.1066(5) 0.037(2) Uani 1 d . .
C2BA C 0.8554(8) 0.4016(7) 0.4182(4) 0.0276(18) Uani 1 d . .
N13 N 1.3433(7) 0.7729(8) 0.3389(5) 0.046(2) Uani 1 d . .
C4BA C 0.7162(8) 1.1387(7) 0.2617(5) 0.0302(19) Uani 1 d . .
C5BA C 1.1987(7) 1.2264(7) 0.3188(5) 0.0276(18) Uani 1 d . .
C6BA C 0.8638(8) 0.6598(8) 0.1333(5) 0.035(2) Uani 1 d . .
H6BA H 0.8605 0.7002 0.0964 0.041 Uiso 1 calc R .
H6BB H 0.7835 0.6181 0.1338 0.041 Uiso 1 calc R .
C7BA C 0.9305(10) 0.4189(8) 0.0564(5) 0.039(2) Uani 1 d . .
N14 N 0.9041(8) 0.9744(8) 0.0840(4) 0.041(2) Uani 1 d . .
C9BA C 1.1471(8) 0.9828(6) 0.3903(5) 0.0301(19) Uani 1 d . .
H9BA H 1.2159 0.9700 0.4114 0.036 Uiso 1 calc R .
H9BB H 1.1041 0.9843 0.4266 0.036 Uiso 1 calc R .
O17 O 0.8720(8) 0.9864(7) 0.0230(4) 0.077(2) Uani 1 d . U
C1CA C 1.2814(8) 1.2808(7) 0.3878(5) 0.034(2) Uani 1 d . .
C2CA C 0.6038(9) 1.0268(8) 0.3367(6) 0.045(2) Uani 1 d . .
H2CA H 0.5662 0.9447 0.3271 0.067 Uiso 1 calc GR .
H2CB H 0.5453 1.0542 0.3200 0.067 Uiso 1 calc GR .
H2CC H 0.6421 1.0635 0.3892 0.067 Uiso 1 calc GR .
C3CA C 1.2629(10) 1.4035(9) 0.2918(6) 0.052(3) Uani 1 d . .
H3CA H 1.2597 1.4466 0.2590 0.062 Uiso 1 calc R .
C4CA C 0.8022(8) 1.1296(7) 0.2294(5) 0.0280(19) Uani 1 d . .
C5CA C 1.0351(9) 0.3729(8) 0.3980(6) 0.045(3) Uani 1 d . .
H5CA H 0.9909 0.2919 0.3893 0.068 Uiso 1 calc GR .
H5CB H 1.0928 0.4056 0.4464 0.068 Uiso 1 calc GR .
H5CC H 1.0745 0.3839 0.3606 0.068 Uiso 1 calc GR .
C6CA C 1.1884(9) 1.2889(8) 0.2689(5) 0.040(2) Uani 1 d . .
H6CA H 1.1329 1.2539 0.2218 0.048 Uiso 1 calc R .
C7CA C 1.3456(9) 1.2093(8) 0.4957(5) 0.046(3) Uani 1 d . .
H7CA H 1.3081 1.1449 0.5125 0.069 Uiso 1 calc GR .
H7CB H 1.3547 1.2791 0.5299 0.069 Uiso 1 calc GR .
H7CC H 1.4221 1.2142 0.4932 0.069 Uiso 1 calc GR .
C8CA C 0.8049(8) 0.4759(7) 0.4002(5) 0.032(2) Uani 1 d . .
C9CA C 0.8457(10) 1.2028(8) 0.1902(6) 0.045(3) Uani 1 d . .
H9CA H 0.9038 1.1990 0.1683 0.054 Uiso 1 calc R .
N12 N 0.6461(8) 0.5858(8) 0.2699(5) 0.053(2) Uani 1 d . U
C1DA C 1.3542(9) 1.3971(8) 0.4125(6) 0.047(3) Uani 1 d . .
H1DA H 1.4077 1.4327 0.4602 0.057 Uiso 1 calc R .
C2DA C 0.8079(9) 0.3206(8) 0.4533(5) 0.040(2) Uani 1 d . .
H2DA H 0.8447 0.2740 0.4662 0.049 Uiso 1 calc R .
C3DA C 0.7046(10) 0.3128(9) 0.4678(6) 0.049(3) Uani 1 d . .
H3DA H 0.6697 0.2593 0.4910 0.059 Uiso 1 calc R .
O14 O 1.4291(7) 0.7745(8) 0.3796(5) 0.072(2) Uani 1 d . U
C5DA C 1.4405(9) 0.9038(10) 0.1259(5) 0.050(3) Uani 1 d . .
C6DA C 0.6680(10) 1.2184(8) 0.2547(5) 0.043(2) Uani 1 d . .
H6DA H 0.6085 1.2218 0.2754 0.052 Uiso 1 calc R .
C7DA C 0.7137(11) 1.2918(9) 0.2154(6) 0.051(3) Uani 1 d . .
H7DA H 0.6858 1.3476 0.2100 0.061 Uiso 1 calc R .
C8DA C 0.6973(9) 0.4647(9) 0.4136(6) 0.048(3) Uani 1 d . .
H8DA H 0.6589 0.5095 0.3997 0.057 Uiso 1 calc R .
C9DA C 1.1364(10) 0.4701(9) 0.1178(6) 0.048(3) Uani 1 d . .
H9DA H 1.2097 0.5228 0.1510 0.057 Uiso 1 calc R .
C0EA C 1.0584(7) 0.5707(7) 0.3331(5) 0.0252(18) Uani 1 d . .
H0EA H 1.1346 0.6020 0.3711 0.030 Uiso 1 calc R .
H0EB H 1.0579 0.5133 0.2918 0.030 Uiso 1 calc R .
C1EA C 1.4342(9) 0.7459(10) 0.1750(6) 0.053(3) Uani 1 d . .
H1EA H 1.4038 0.6949 0.2008 0.064 Uiso 1 calc R .
C2EA C 0.6506(11) 0.3829(10) 0.4487(7) 0.061(3) Uani 1 d . .
H2EA H 0.5806 0.3752 0.4598 0.073 Uiso 1 calc R .
C3EA C 1.3434(10) 1.4573(9) 0.3630(7) 0.060(3) Uani 1 d . .
H3EA H 1.3909 1.5360 0.3773 0.072 Uiso 1 calc R .
C4EA C 0.9151(11) 0.3089(9) 0.0150(6) 0.054(3) Uani 1 d . .
H4EA H 0.8427 0.2563 -0.0192 0.065 Uiso 1 calc R .
C5EA C 1.5358(10) 0.9023(13) 0.0997(7) 0.070(4) Uani 1 d . .
H5EA H 1.5689 0.9540 0.0749 0.084 Uiso 1 calc R .
C6EA C 1.5779(11) 0.8246(14) 0.1113(7) 0.076(4) Uani 1 d . .
H6EA H 1.6417 0.8231 0.0949 0.092 Uiso 1 calc R .
C7EA C 0.7257(11) 0.4175(9) 0.0201(6) 0.068(4) Uani 1 d . .
H7EA H 0.6853 0.4493 0.0493 0.101 Uiso 1 calc GR .
H7EB H 0.6945 0.3355 0.0114 0.101 Uiso 1 calc GR .
H7EC H 0.7141 0.4335 -0.0267 0.101 Uiso 1 calc GR .
C8EA C 1.0098(14) 0.2839(11) 0.0274(7) 0.067(4) Uani 1 d . .
H8EA H 1.0014 0.2116 0.0012 0.081 Uiso 1 calc R .
C9EA C 1.1202(13) 0.3611(11) 0.0775(7) 0.061(3) Uani 1 d . .
H9EA H 1.1831 0.3396 0.0840 0.073 Uiso 1 calc R .
C0FA C 1.5288(10) 0.7471(13) 0.1468(6) 0.068(4) Uani 1 d . .
H0FA H 1.5592 0.6931 0.1525 0.082 Uiso 1 calc R .
C1FA C 1.3960(11) 1.0640(12) 0.0887(7) 0.075(4) Uani 1 d . .
H1FA H 1.3478 1.0343 0.0376 0.112 Uiso 1 calc GR .
H1FB H 1.4780 1.0992 0.0913 0.112 Uiso 1 calc GR .
H1FC H 1.3750 1.1204 0.1157 0.112 Uiso 1 calc GR .
O10 O 0.5414(9) 0.5237(9) 0.2447(6) 0.099(3) Uani 1 d . U
O9 O 0.6890(6) 0.6542(6) 0.3324(4) 0.0461(14) Uani 1 d . U
O11 O 0.7124(7) 0.5737(6) 0.2305(4) 0.0513(15) Uani 1 d . U
C7FA C 0.7985(11) 1.2840(9) 0.1846(6) 0.057(3) Uani 1 d . .
H7FA H 0.8269 1.3351 0.1584 0.069 Uiso 1 calc R .
C0AA C 1.416(5) 0.334(5) 0.093(3) 0.37(3) Uiso 1 d . .
O18 O 1.448(4) 0.409(4) 0.065(3) 0.50(3) Uiso 1 d . U

loop_
_atom_site_aniso_label
_atom_site_aniso_U_11
_atom_site_aniso_U_22
_atom_site_aniso_U_33
_atom_site_aniso_U_23
_atom_site_aniso_U_13
_atom_site_aniso_U_12
Dy3 0.0364(3) 0.0324(2) 0.0333(2) 0.01451(19) 0.0096(2) 0.0131(2)
Dy1 0.0356(3) 0.0288(2) 0.0393(3) 0.01750(19) 0.0149(2) 0.0155(2)
Dy2 0.0348(3) 0.0339(2) 0.0368(3) 0.01218(19) 0.0120(2) 0.0133(2)
C 0.026(5) 0.022(4) 0.030(4) 0.007(3) 0.012(4) 0.008(4)
N3 0.030(4) 0.041(4) 0.025(4) 0.004(3) 0.008(3) 0.010(4)
O1 0.034(2) 0.034(2) 0.039(2) 0.0193(18) 0.0174(19) 0.0213(19)
O2 0.034(2) 0.035(2) 0.033(2) 0.0181(19) 0.0171(19) 0.0163(19)
O3 0.033(2) 0.028(2) 0.029(2) 0.0175(17) 0.0135(18) 0.0175(18)
O4 0.031(2) 0.032(2) 0.028(2) 0.0133(17) 0.0129(18) 0.0164(18)
O5 0.037(2) 0.036(2) 0.037(2) 0.0223(18) 0.0141(19) 0.0213(19)
C6 0.045(5) 0.017(4) 0.020(4) 0.014(3) 0.018(3) 0.019(3)
N5 0.023(4) 0.020(3) 0.028(4) 0.011(3) 0.006(3) 0.004(3)
O8 0.041(2) 0.045(2) 0.041(2) 0.019(2) 0.011(2) 0.020(2)
N2 0.027(4) 0.022(4) 0.034(4) 0.013(3) 0.006(3) 0.013(3)
N1 0.035(4) 0.024(4) 0.034(4) 0.015(3) 0.015(3) 0.015(3)
N9 0.035(4) 0.027(4) 0.033(4) 0.016(3) 0.011(3) 0.017(3)
O15 0.039(3) 0.040(3) 0.035(3) 0.019(2) 0.010(2) 0.013(2)
N8 0.053(6) 0.026(4) 0.029(4) 0.005(3) 0.011(4) 0.010(4)
N10 0.034(4) 0.022(4) 0.035(4) 0.012(3) 0.012(3) 0.013(3)
O13 0.036(3) 0.043(3) 0.047(3) 0.014(2) 0.013(2) 0.021(2)
O16 0.035(3) 0.040(3) 0.035(3) 0.015(2) 0.006(2) 0.014(2)
N4 0.028(5) 0.067(6) 0.036(5) 0.022(4) 0.012(4) 0.003(4)
C18 0.016(5) 0.052(6) 0.017(4) -0.006(4) 0.000(4) 0.005(4)
N11 0.043(5) 0.024(4) 0.042(5) 0.017(4) 0.015(4) 0.013(4)
N6 0.028(4) 0.027(4) 0.031(4) 0.007(3) 0.003(3) 0.006(3)
C1AA 0.029(5) 0.017(4) 0.024(4) 0.001(3) 0.000(4) 0.007(4)
O12 0.043(3) 0.051(3) 0.042(3) 0.010(2) 0.007(2) 0.015(2)
C3AA 0.035(5) 0.022(4) 0.033(5) 0.010(4) 0.003(4) 0.011(4)
C4AA 0.029(5) 0.020(4) 0.028(4) 0.008(3) 0.010(4) 0.008(4)
N7 0.034(5) 0.019(4) 0.033(4) 0.006(3) 0.009(3) 0.009(3)
O6 0.046(3) 0.056(3) 0.046(3) 0.012(2) 0.010(2) 0.023(2)
C8AA 0.028(5) 0.045(6) 0.019(4) 0.011(4) 0.005(4) -0.001(4)
C9AA 0.042(6) 0.027(5) 0.024(4) 0.011(4) 0.012(4) 0.009(4)
O7 0.070(4) 0.053(4) 0.039(4) 0.010(3) 0.010(3) 0.026(3)
C1BA 0.056(7) 0.028(5) 0.033(5) 0.014(4) 0.024(5) 0.016(5)
C2BA 0.031(5) 0.024(4) 0.027(4) 0.009(3) 0.007(4) 0.010(4)
N13 0.029(5) 0.069(6) 0.058(6) 0.041(5) 0.019(4) 0.026(5)
C4BA 0.035(5) 0.027(4) 0.029(4) 0.009(4) 0.004(4) 0.015(4)
C5BA 0.024(5) 0.020(4) 0.037(5) 0.008(4) 0.006(4) 0.009(4)
C6BA 0.033(5) 0.034(5) 0.029(5) 0.005(4) 0.002(4) 0.012(4)
C7BA 0.062(7) 0.028(5) 0.027(5) 0.006(4) 0.022(5) 0.016(5)
N14 0.045(5) 0.058(6) 0.032(4) 0.024(4) 0.012(4) 0.029(5)
C9BA 0.039(5) 0.017(4) 0.032(5) 0.009(3) 0.008(4) 0.010(4)
O17 0.083(5) 0.077(5) 0.048(4) 0.035(4) -0.009(4) 0.014(4)
C1CA 0.032(5) 0.024(4) 0.042(5) 0.009(4) 0.008(4) 0.010(4)
C2CA 0.055(7) 0.035(5) 0.058(6) 0.016(5) 0.030(6) 0.025(5)
C3CA 0.056(7) 0.040(6) 0.062(7) 0.028(5) 0.018(6) 0.016(6)
C4CA 0.034(5) 0.023(4) 0.032(5) 0.014(4) 0.007(4) 0.016(4)
C5CA 0.043(6) 0.040(6) 0.064(7) 0.029(5) 0.013(5) 0.026(5)
C6CA 0.044(6) 0.032(5) 0.042(5) 0.019(4) 0.010(5) 0.012(5)
C7CA 0.033(6) 0.039(6) 0.039(6) 0.007(4) -0.008(5) 0.000(5)
C8CA 0.034(5) 0.031(5) 0.045(5) 0.022(4) 0.018(4) 0.018(4)
C9CA 0.061(7) 0.040(6) 0.051(6) 0.030(5) 0.025(5) 0.028(5)
N12 0.035(5) 0.054(5) 0.053(4) 0.029(3) -0.001(4) 0.001(5)
C1DA 0.030(6) 0.029(5) 0.065(7) 0.014(5) 0.001(5) 0.001(4)
C2DA 0.056(7) 0.030(5) 0.040(5) 0.021(4) 0.012(5) 0.018(5)
C3DA 0.068(8) 0.040(6) 0.048(6) 0.028(5) 0.031(6) 0.018(6)
O14 0.047(4) 0.082(5) 0.071(5) 0.029(4) -0.007(4) 0.020(4)
C5DA 0.027(6) 0.075(8) 0.025(5) -0.003(5) 0.005(4) 0.008(6)
C6DA 0.056(7) 0.041(6) 0.042(6) 0.012(5) 0.014(5) 0.032(5)
C7DA 0.070(8) 0.039(6) 0.056(7) 0.021(5) 0.013(6) 0.037(6)
C8DA 0.049(7) 0.050(6) 0.073(7) 0.034(6) 0.034(6) 0.034(6)
C9DA 0.056(7) 0.042(6) 0.052(6) 0.016(5) 0.024(6) 0.024(6)
C0EA 0.025(5) 0.019(4) 0.043(5) 0.015(4) 0.021(4) 0.013(4)
C1EA 0.026(6) 0.062(7) 0.046(6) -0.012(5) -0.002(5) 0.012(5)
C2EA 0.067(8) 0.061(7) 0.094(9) 0.047(7) 0.057(8) 0.039(7)
C3EA 0.046(7) 0.025(5) 0.091(9) 0.014(6) 0.007(7) 0.004(5)
C4EA 0.068(8) 0.032(6) 0.046(6) -0.003(5) 0.020(6) 0.010(6)
C5EA 0.026(6) 0.114(11) 0.050(7) 0.015(7) 0.021(6) 0.009(7)
C6EA 0.029(7) 0.141(14) 0.042(7) 0.001(8) 0.016(6) 0.028(8)
C7EA 0.060(8) 0.040(6) 0.054(7) -0.006(5) -0.017(6) -0.003(6)
C8EA 0.103(12) 0.045(7) 0.065(8) 0.011(6) 0.049(8) 0.034(8)
C9EA 0.086(10) 0.066(8) 0.058(7) 0.023(6) 0.043(7) 0.048(8)
C0FA 0.038(7) 0.110(11) 0.050(7) -0.006(7) 0.003(6) 0.045(8)
C1FA 0.059(8) 0.115(11) 0.073(9) 0.068(9) 0.040(7) 0.030(8)
O10 0.056(5) 0.101(5) 0.088(5) 0.021(5) 0.004(4) -0.013(5)
O9 0.044(3) 0.043(3) 0.058(3) 0.027(2) 0.017(2) 0.016(2)
O11 0.049(3) 0.046(3) 0.045(3) 0.017(2) 0.007(2) 0.008(2)
C7FA 0.086(9) 0.042(6) 0.059(7) 0.036(6) 0.025(7) 0.029(6)

loop_
_atom_type_symbol
_atom_type_description
_atom_type_scat_dispersion_real
_atom_type_scat_dispersion_imag
_atom_type_scat_source
C C 0.0033 0.0016 'International Tables Vol C Tables 4.2.6.8 and 6.1.1.4'
H H 0.0000 0.0000 'International Tables Vol C Tables 4.2.6.8 and 6.1.1.4'
Dy Dy -0.1892 4.4098 'International Tables Vol C Tables 4.2.6.8 and 6.1.1.4'
N N 0.0061 0.0033 'International Tables Vol C Tables 4.2.6.8 and 6.1.1.4'
O O 0.0106 0.0060 'International Tables Vol C Tables 4.2.6.8 and 6.1.1.4'

loop_
_geom_angle_atom_site_label_1
_geom_angle_atom_site_label_2
_geom_angle_atom_site_label_3
_geom_angle
Dy2 Dy3 Dy1 59.917(12)
O2 Dy3 Dy1 98.95(13)
O2 Dy3 Dy2 39.22(12)
O2 Dy3 O3 73.71(18)
O2 Dy3 O4 69.60(19)
O2 Dy3 N5 80.0(2)
O2 Dy3 N9 155.3(2)
O2 Dy3 O15 78.83(19)
O2 Dy3 O16 87.5(2)
O2 Dy3 N14 82.9(2)
O3 Dy3 Dy1 43.05(13)
O3 Dy3 Dy2 41.92(13)
O3 Dy3 N5 68.58(19)
O3 Dy3 N9 123.05(19)
O3 Dy3 O15 143.8(2)
O3 Dy3 O16 147.25(19)
O3 Dy3 N14 156.6(2)
O4 Dy3 Dy1 43.22(12)
O4 Dy3 Dy2 42.36(14)
O4 Dy3 O3 63.75(18)
O4 Dy3 N5 128.7(2)
O4 Dy3 N9 132.4(2)
O4 Dy3 O15 126.70(19)
O4 Dy3 O16 84.78(19)
O4 Dy3 N14 107.1(2)
O5 Dy3 Dy1 38.13(13)
O5 Dy3 Dy2 98.05(13)
O5 Dy3 O2 136.97(18)
O5 Dy3 O3 72.14(19)
O5 Dy3 O4 72.23(19)
O5 Dy3 N5 110.2(2)
O5 Dy3 N9 67.6(2)
O5 Dy3 O15 142.1(2)
O5 Dy3 O16 108.1(2)
O5 Dy3 N14 127.6(2)
N5 Dy3 Dy1 106.84(14)
N5 Dy3 Dy2 88.63(15)
N5 Dy3 N9 89.5(2)
N5 Dy3 O15 84.0(2)
N5 Dy3 O16 135.2(2)
N5 Dy3 N14 109.0(2)
N9 Dy3 Dy1 105.45(15)
N9 Dy3 Dy2 163.81(14)
N9 Dy3 N14 79.5(2)
O15 Dy3 Dy1 168.54(16)
O15 Dy3 Dy2 117.83(15)
O15 Dy3 N9 77.9(2)
O15 Dy3 N14 25.1(2)
O16 Dy3 Dy1 117.64(14)
O16 Dy3 Dy2 108.12(14)
O16 Dy3 N9 84.3(2)
O16 Dy3 O15 51.3(2)
O16 Dy3 N14 26.2(2)
N14 Dy3 Dy1 143.82(18)
N14 Dy3 Dy2 116.24(16)
Dy2 Dy1 Dy3 59.311(12)
O1 Dy1 Dy3 97.73(13)
O1 Dy1 Dy2 38.45(13)
O1 Dy1 O3 72.28(19)
O1 Dy1 O4 71.08(18)
O1 Dy1 O5 135.5(2)
O1 Dy1 O8 77.1(2)
O1 Dy1 N1 67.9(2)
O1 Dy1 O6 126.5(2)
O1 Dy1 N12 124.8(3)
O1 Dy1 O9 141.2(2)
O1 Dy1 O11 103.5(2)
O3 Dy1 Dy3 41.57(12)
O3 Dy1 Dy2 41.68(12)
O3 Dy1 O4 61.31(18)
O3 Dy1 O8 75.44(19)
O3 Dy1 N1 133.8(2)
O3 Dy1 O6 93.8(2)
O3 Dy1 N12 148.65(19)
O3 Dy1 O9 146.40(19)
O3 Dy1 O11 135.7(2)
O4 Dy1 Dy3 41.05(12)
O4 Dy1 Dy2 42.18(13)
O4 Dy1 O8 132.0(2)
O4 Dy1 N1 122.69(19)
O4 Dy1 N12 97.1(2)
O4 Dy1 O9 118.0(2)
O4 Dy1 O11 75.4(2)
O5 Dy1 Dy3 37.80(14)
O5 Dy1 Dy2 97.11(14)
O5 Dy1 O3 70.59(19)
O5 Dy1 O4 70.08(18)
O5 Dy1 O8 115.4(2)
O5 Dy1 N1 155.0(2)
O5 Dy1 O6 79.7(2)
O5 Dy1 N12 81.0(2)
O5 Dy1 O9 77.8(2)
O5 Dy1 O11 86.9(2)
O8 Dy1 Dy3 112.96(14)
O8 Dy1 Dy2 91.57(15)
O8 Dy1 N1 73.7(2)
O8 Dy1 N12 130.7(2)
O8 Dy1 O9 109.3(2)
N1 Dy1 Dy3 163.09(15)
N1 Dy1 Dy2 106.14(16)
N1 Dy1 N12 76.3(2)
O6 Dy1 Dy3 104.58(16)
O6 Dy1 Dy2 130.91(17)
O6 Dy1 O4 145.6(2)
O6 Dy1 O8 49.5(2)
O6 Dy1 N1 91.5(2)
O6 Dy1 N12 93.9(3)
O6 Dy1 O9 69.0(2)
O6 Dy1 O11 119.8(3)
N12 Dy1 Dy3 107.13(16)
N12 Dy1 Dy2 134.4(2)
O9 Dy1 Dy3 113.10(14)
O9 Dy1 Dy2 158.73(17)
O9 Dy1 N1 77.2(2)
O9 Dy1 N12 24.9(2)
O11 Dy1 Dy3 98.57(15)
O11 Dy1 Dy2 108.75(18)
O11 Dy1 O8 148.2(2)
O11 Dy1 N1 77.2(2)
O11 Dy1 N12 25.9(2)
O11 Dy1 O9 50.8(2)
Dy3 Dy2 Dy1 60.772(12)
N3 Dy2 Dy3 106.92(17)
N3 Dy2 Dy1 167.67(17)
N3 Dy2 N13 76.8(2)
O1 Dy2 Dy3 99.12(13)
O1 Dy2 Dy1 38.39(13)
O1 Dy2 N3 153.9(2)
O1 Dy2 O2 138.44(19)
O1 Dy2 O3 73.87(18)
O1 Dy2 O4 72.44(18)
O1 Dy2 O13 78.3(2)
O1 Dy2 O12 89.2(2)
O1 Dy2 N7 81.6(2)
O1 Dy2 N13 83.0(2)
O2 Dy2 Dy3 39.85(14)
O2 Dy2 Dy1 100.43(14)
O2 Dy2 N3 67.3(2)
O2 Dy2 O3 74.58(18)
O2 Dy2 O4 69.62(19)
O2 Dy2 O13 143.1(2)
O2 Dy2 O12 113.1(2)
O2 Dy2 N7 100.4(2)
O2 Dy2 N13 131.6(2)
O3 Dy2 Dy3 42.29(12)
O3 Dy2 Dy1 43.56(13)
O3 Dy2 N3 127.4(2)
O3 Dy2 O4 63.61(19)
O3 Dy2 O13 126.6(2)
O3 Dy2 O12 83.2(2)
O3 Dy2 N7 131.9(2)
O3 Dy2 N13 105.7(2)
O4 Dy2 Dy3 41.78(13)
O4 Dy2 Dy1 43.82(12)
O4 Dy2 N3 128.0(2)
O4 Dy2 O13 144.3(2)
O4 Dy2 O12 145.2(2)
O4 Dy2 N7 69.8(2)
O4 Dy2 N13 155.05(19)
O13 Dy2 Dy3 168.09(16)
O13 Dy2 Dy1 115.45(15)
O13 Dy2 N3 76.4(2)
O13 Dy2 N13 25.4(2)
O12 Dy2 Dy3 117.18(17)
O12 Dy2 Dy1 104.50(16)
O12 Dy2 N3 80.0(2)
O12 Dy2 O13 51.5(2)
O12 Dy2 N7 137.8(2)
O12 Dy2 N13 26.1(2)
N7 Dy2 Dy3 104.99(16)
N7 Dy2 Dy1 93.38(17)
N7 Dy2 N3 90.6(2)
N7 Dy2 O13 86.2(2)
N7 Dy2 N13 111.6(3)
N13 Dy2 Dy3 143.2(2)
N13 Dy2 Dy1 112.33(15)
O2 C C8AA 108.2(6)
C18 N3 Dy2 142.2(6)
C8AA N3 Dy2 111.9(6)
C8AA N3 C18 105.9(8)
Dy1 O1 Dy2 103.16(19)
C0EA O1 Dy1 125.6(4)
C0EA O1 Dy2 131.3(4)
Dy2 O2 Dy3 100.9(2)
C O2 Dy3 129.8(4)
C O2 Dy2 125.6(5)
Dy3 O3 Dy1 95.4(2)
Dy2 O3 Dy3 95.80(19)
Dy2 O3 Dy1 94.76(19)
C9BA O3 Dy3 117.0(4)
C9BA O3 Dy1 121.3(4)
C9BA O3 Dy2 125.8(5)
Dy3 O4 Dy1 95.74(19)
Dy3 O4 Dy2 95.9(2)
Dy2 O4 Dy1 94.00(18)
C6BA O4 Dy3 120.8(5)
C6BA O4 Dy1 127.0(5)
C6BA O4 Dy2 116.5(5)
Dy3 O5 Dy1 104.1(2)
C6 O5 Dy3 126.4(4)
C6 O5 Dy1 128.3(4)
O5 C6 C1AA 109.1(6)
C4AA N5 Dy3 115.6(5)
C4AA N5 C5BA 103.6(7)
C5BA N5 Dy3 140.5(5)
N11 O8 Dy1 97.3(5)
C3AA N2 C2BA 107.5(7)
C3AA N2 C5CA 126.2(7)
C2BA N2 C5CA 126.3(7)
C3AA N1 Dy1 112.6(5)
C3AA N1 C8CA 105.3(6)
C8CA N1 Dy1 141.5(5)
C1AA N9 Dy3 113.2(5)
C1AA N9 C4CA 103.9(7)
C4CA N9 Dy3 142.7(5)
N14 O15 Dy3 95.3(5)
C9AA N8 C7BA 105.2(8)
C9AA N8 C7EA 127.4(9)
C7BA N8 C7EA 127.2(8)
C1AA N10 C4BA 106.3(7)
C1AA N10 C2CA 127.0(7)
C4BA N10 C2CA 126.7(7)
N13 O13 Dy2 95.2(5)
N14 O16 Dy3 96.0(5)
C8AA N4 C5DA 108.4(8)
C8AA N4 C1FA 124.9(9)
C5DA N4 C1FA 126.7(9)
N3 C18 C5DA 108.6(8)
C1EA C18 N3 131.0(9)
C1EA C18 C5DA 120.4(9)
O8 N11 O6 114.6(8)
O7 N11 O8 123.0(8)
O7 N11 O6 122.4(8)
C4AA N6 C1CA 106.5(7)
C4AA N6 C7CA 127.5(7)
C1CA N6 C7CA 126.0(7)
N9 C1AA C6 123.5(7)
N9 C1AA N10 114.2(7)
N10 C1AA C6 122.4(7)
N13 O12 Dy2 95.8(6)
N2 C3AA C0EA 123.0(7)
N1 C3AA N2 112.4(8)
N1 C3AA C0EA 124.6(7)
N5 C4AA C9BA 121.8(7)
N6 C4AA N5 114.1(7)
N6 C4AA C9BA 124.1(7)
C9AA N7 Dy2 113.0(5)
C9AA N7 C1BA 106.1(8)
C1BA N7 Dy2 140.2(6)
N11 O6 Dy1 98.4(5)
N3 C8AA C 125.2(8)
N3 C8AA N4 111.1(9)
N4 C8AA C 123.6(8)
N8 C9AA C6BA 122.9(8)
N7 C9AA N8 112.7(8)
N7 C9AA C6BA 124.3(8)
N7 C1BA C7BA 108.6(8)
N7 C1BA C9DA 130.3(10)
C7BA C1BA C9DA 121.1(9)
N2 C2BA C8CA 105.2(7)
N2 C2BA C2DA 131.5(8)
C2DA C2BA C8CA 123.2(8)
O13 N13 Dy2 59.4(4)
O13 N13 O12 117.5(7)
O12 N13 Dy2 58.1(4)
O14 N13 Dy2 178.2(9)
O14 N13 O13 122.4(9)
O14 N13 O12 120.1(10)
N10 C4BA C6DA 130.8(9)
C4CA C4BA N10 106.2(7)
C4CA C4BA C6DA 123.0(8)
C1CA C5BA N5 110.0(7)
C1CA C5BA C6CA 119.8(8)
C6CA C5BA N5 130.2(8)
O4 C6BA C9AA 111.4(7)
N8 C7BA C4EA 131.6(10)
C1BA C7BA N8 107.3(8)
C1BA C7BA C4EA 121.1(10)
O15 N14 Dy3 59.6(4)
O15 N14 O16 117.3(7)
O16 N14 Dy3 57.8(4)
O17 N14 Dy3 176.5(8)
O17 N14 O15 123.2(9)
O17 N14 O16 119.5(9)
O3 C9BA C4AA 111.1(6)
C5BA C1CA N6 105.7(7)
C5BA C1CA C1DA 123.3(8)
C1DA C1CA N6 130.9(9)
C6CA C3CA C3EA 121.5(9)
C4BA C4CA N9 109.4(7)
C9CA C4CA N9 130.7(8)
C9CA C4CA C4BA 119.9(8)
C3CA C6CA C5BA 117.5(9)
N1 C8CA C2BA 109.6(7)
N1 C8CA C8DA 131.0(7)
C2BA C8CA C8DA 119.4(8)
C4CA C9CA C7FA 116.7(9)
O10 N12 Dy1 177.1(10)
O10 N12 O9 122.0(11)
O10 N12 O11 117.7(11)
O9 N12 Dy1 60.5(5)
O9 N12 O11 120.1(9)
O11 N12 Dy1 59.7(5)
C3EA C1DA C1CA 116.3(10)
C3DA C2DA C2BA 116.7(8)
C2DA C3DA C2EA 121.4(9)
N4 C5DA C18 105.9(8)
N4 C5DA C5EA 133.0(11)
C18 C5DA C5EA 121.0(11)
C7DA C6DA C4BA 116.0(9)
C7FA C7DA C6DA 121.0(9)
C2EA C8DA C8CA 116.7(8)
C1BA C9DA C9EA 117.4(11)
O1 C0EA C3AA 108.6(6)
C18 C1EA C0FA 116.3(12)
C3DA C2EA C8DA 122.6(10)
C1DA C3EA C3CA 121.5(10)
C8EA C4EA C7BA 116.9(11)
C6EA C5EA C5DA 118.3(12)
C5EA C6EA C0FA 121.2(11)
C4EA C8EA C9EA 123.2(11)
C9DA C9EA C8EA 120.2(11)
C6EA C0FA C1EA 122.8(12)
N12 O9 Dy1 94.7(6)
N12 O11 Dy1 94.3(6)
C7DA C7FA C9CA 123.3(9)

loop_
_geom_bond_atom_site_label_1
_geom_bond_atom_site_label_2
_geom_bond_distance
Dy3 Dy1 3.6329(6)
Dy3 Dy2 3.5799(6)
Dy3 O2 2.336(6)
Dy3 O3 2.421(5)
Dy3 O4 2.398(5)
Dy3 O5 2.295(6)
Dy3 N5 2.430(7)
Dy3 N9 2.539(7)
Dy3 O15 2.486(5)
Dy3 O16 2.441(6)
Dy3 N14 2.870(7)
Dy1 Dy2 3.6022(7)
Dy1 O1 2.297(5)
Dy1 O3 2.491(6)
Dy1 O4 2.500(5)
Dy1 O5 2.313(5)
Dy1 O8 2.520(6)
Dy1 N1 2.530(6)
Dy1 O6 2.497(7)
Dy1 N12 2.888(9)
Dy1 O9 2.521(7)
Dy1 O11 2.501(7)
Dy2 N3 2.541(7)
Dy2 O1 2.301(5)
Dy2 O2 2.305(5)
Dy2 O3 2.404(5)
Dy2 O4 2.425(6)
Dy2 O13 2.480(6)
Dy2 O12 2.449(7)
Dy2 N7 2.459(7)
Dy2 N13 2.870(8)
C O2 1.419(9)
C C8AA 1.465(12)
N3 C18 1.400(11)
N3 C8AA 1.335(11)
O1 C0EA 1.423(8)
O3 C9BA 1.411(10)
O4 C6BA 1.393(10)
O5 C6 1.415(9)
C6 C1AA 1.492(9)
N5 C4AA 1.338(10)
N5 C5BA 1.413(10)
O8 N11 1.247(9)
N2 C3AA 1.362(9)
N2 C2BA 1.376(10)
N2 C5CA 1.456(10)
N1 C3AA 1.318(11)
N1 C8CA 1.391(10)
N9 C1AA 1.329(10)
N9 C4CA 1.408(9)
O15 N14 1.222(10)
N8 C9AA 1.373(11)
N8 C7BA 1.385(12)
N8 C7EA 1.451(14)
N10 C1AA 1.344(10)
N10 C4BA 1.393(10)
N10 C2CA 1.443(11)
O13 N13 1.237(11)
O16 N14 1.274(10)
N4 C8AA 1.364(11)
N4 C5DA 1.368(13)
N4 C1FA 1.478(13)
C18 C5DA 1.404(14)
C18 C1EA 1.382(14)
N11 O6 1.249(10)
N11 O7 1.222(10)
N6 C4AA 1.330(11)
N6 C1CA 1.413(10)
N6 C7CA 1.445(11)
O12 N13 1.269(10)
C3AA C0EA 1.489(11)
C4AA C9BA 1.498(10)
N7 C9AA 1.313(11)
N7 C1BA 1.384(11)
C9AA C6BA 1.502(12)
C1BA C7BA 1.384(14)
C1BA C9DA 1.390(14)
C2BA C8CA 1.398(11)
C2BA C2DA 1.390(11)
N13 O14 1.195(10)
C4BA C4CA 1.389(12)
C4BA C6DA 1.396(11)
C5BA C1CA 1.371(12)
C5BA C6CA 1.394(11)
C7BA C4EA 1.413(13)
N14 O17 1.221(9)
C1CA C1DA 1.378(12)
C3CA C6CA 1.366(13)
C3CA C3EA 1.392(15)
C4CA C9CA 1.366(11)
C8CA C8DA 1.400(12)
C9CA C7FA 1.402(13)
N12 O10 1.209(12)
N12 O9 1.218(11)
N12 O11 1.267(11)
C1DA C3EA 1.367(14)
C2DA C3DA 1.368(14)
C3DA C2EA 1.386(14)
C5DA C5EA 1.405(14)
C6DA C7DA 1.378(13)
C7DA C7FA 1.352(15)
C8DA C2EA 1.394(13)
C9DA C9EA 1.391(14)
C1EA C0FA 1.410(15)
C4EA C8EA 1.342(17)
C5EA C6EA 1.339(19)
C6EA C0FA 1.369(19)
C8EA C9EA 1.395(18)
C0AA O18 1.19(7)
